data_2003135
loop_
_publ_author_name
'Linden, Anthony'
'James, Bruce D.'
'Liesegang, John'
'Gonis, Nick'

_publ_section_title
;
 Polynuclear chloromercurate(II) systems in their chloropyridinium
 salts
;
_journal_issue 3
_journal_name_full 'Acta Crystallographica Section B'
_journal_page_first 396
_journal_page_last 409
_journal_paper_doi 10.1107/S010876819801550X
_journal_volume 55
_journal_year 1999
_chemical_formula_moiety '(C5 H5 Cl N 1+)4, Hg3 Cl10 4-'
_chemical_formula_structural '(C5 H5 Cl N 1+)4, Hg Cl2, (Hg Cl4 2-)2'
_chemical_formula_sum 'C20 H20 Cl14 Hg3 N4'
_chemical_formula_weight 1414.52
_chemical_melting_point 374.0(10)
_chemical_name_systematic
;
tetrakis(4-chloropyridinium) decachlorotrimercurate(II)
;
_space_group_IT_number 2
_symmetry_cell_setting triclinic
_symmetry_space_group_name_Hall '-P 1'
_symmetry_space_group_name_H-M 'P -1'
_cell_angle_alpha 84.41(2)
_cell_angle_beta 74.81(2)
_cell_angle_gamma 87.34(2)
_cell_formula_units_Z 1
_cell_length_a 9.907(3)
_cell_length_b 13.226(2)
_cell_length_c 7.282(2)
_cell_measurement_reflns_used 25
_cell_measurement_temperature 173.0(10)
_cell_measurement_theta_max 20.0
_cell_measurement_theta_min 19.5
_cell_volume 916.2(4)
_computing_cell_refinement
;
MSC/AFC Diffractometer Control Software (Molecular Structure
Corporation, 1991)
;
_computing_data_collection
;
MSC/AFC Diffractometer Control Software (Molecular Structure
Corporation, 1991)
;
_computing_data_reduction
;
TEXSAN PROCESS (Molecular Structure Corporation, 1989)
;
_computing_molecular_graphics 'ORTEPIII (Burnett & Johnson, 1996)'
_computing_publication_material
;
TEXSAN FINISH (Molecular Structure Corporation, 1989)
 and local programs
;
_computing_structure_refinement
;
TEXSAN LS (Molecular Structure Corporation, 1989)
;
_computing_structure_solution 'DIRDIF92 Patterson (Beurskens et al., 1992)'
_diffrn_ambient_temperature 173.0(10)
_diffrn_measurement_device_type 'Rigaku AFC-5R diffractometer'
_diffrn_measurement_method \w--2\q
_diffrn_radiation_monochromator graphite
_diffrn_radiation_source 'Rigaku rotating anode generator'
_diffrn_radiation_type 'Mo K\a'
_diffrn_radiation_wavelength 0.71069
_diffrn_reflns_av_R_equivalents 0.019
_diffrn_reflns_limit_h_max 0
_diffrn_reflns_limit_h_min -13
_diffrn_reflns_limit_k_max 18
_diffrn_reflns_limit_k_min -18
_diffrn_reflns_limit_l_max 9
_diffrn_reflns_limit_l_min -10
_diffrn_reflns_number 5621
_diffrn_reflns_theta_max 30
_diffrn_reflns_theta_min 2.5
_diffrn_standards_decay_% 'no decay'
_diffrn_standards_interval_count 150
_diffrn_standards_number 3
_exptl_absorpt_coefficient_mu 13.58
_exptl_absorpt_correction_T_max 0.270
_exptl_absorpt_correction_T_min 0.055
_exptl_absorpt_correction_type analytical
_exptl_absorpt_process_details '(De Meulenaer & Tompa, 1965)'
_exptl_crystal_colour colourless
_exptl_crystal_density_diffrn 2.564
_exptl_crystal_density_meas ?
_exptl_crystal_description prism
_exptl_crystal_F_000 646
_exptl_crystal_size_max 0.43
_exptl_crystal_size_mid 0.27
_exptl_crystal_size_min 0.11
_refine_diff_density_max 2.31
_refine_diff_density_min -2.12
_refine_ls_abs_structure_details ' ?'
_refine_ls_extinction_coef 1.8E-6(1)
_refine_ls_extinction_method 'Zachariasen (1963)'
_refine_ls_goodness_of_fit_ref 2.200
_refine_ls_hydrogen_treatment refU
_refine_ls_matrix_type full
_refine_ls_number_constraints 0
_refine_ls_number_parameters 198
_refine_ls_number_reflns 4398
_refine_ls_number_restraints 0
_refine_ls_R_factor_all 0.0550
_refine_ls_R_factor_gt 0.0383
_refine_ls_shift/su_max 0.003
_refine_ls_structure_factor_coef F
_refine_ls_weighting_details w=1/[\s^2^(F~o~)+(0.005F~o~)^2^]
_refine_ls_weighting_scheme sigma
_refine_ls_wR_factor_all 0.0396
_refine_ls_wR_factor_ref 0.0386
_reflns_number_gt 4398
_reflns_number_total 5337
_reflns_threshold_expression 'I > 2\s(I)'
_cod_data_source_file sh0124.cif
_cod_data_source_block III
_cod_depositor_comments
;
The following automatic conversions were performed:

'_chemical_melting_point' value '373-375' was changed to '374.0(10)'
- the average value was taken and precision was estimated.

Automatic conversion script
Id: cif_fix_values 1646 2011-03-28 12:23:43Z adriana 

The following automatic conversions were performed:

'_chemical_melting_point' value '373-375' was changed to '374.0(10)'
- the average value was taken and precision was estimated.

Automatic conversion script
Id: cif_fix_values 1715 2011-07-08 13:25:40Z adriana 
;
_cod_database_code 2003135

loop_
_symmetry_equiv_pos_as_xyz
x,y,z
-x,-y,-z

loop_
_atom_site_label
_atom_site_fract_x
_atom_site_fract_y
_atom_site_fract_z
_atom_site_U_iso_or_equiv
_atom_site_adp_type
_atom_site_calc_flag
_atom_site_calc_attached_atom
_atom_site_refinement_flags
_atom_site_occupancy
_atom_site_disorder_group
_atom_site_type_symbol
Hg1 0.00000 0.00000 0.00000 0.03401(15) Uani d ? S 1 ? Hg
Hg2 0.21586(3) -0.21696(2) 0.36228(4) 0.02723(10) Uani d ? . 1 . Hg
Cl1 -0.22481(19) -0.05156(16) 0.0342(3) 0.0339(6) Uani d ? . 1 . Cl
Cl2 0.0786(2) -0.23234(16) 0.1300(3) 0.0418(8) Uani d ? . 1 . Cl
Cl3 0.45688(19) -0.15944(14) 0.2166(3) 0.0308(6) Uani d ? . 1 . Cl
Cl4 0.2307(2) -0.39314(15) 0.5343(3) 0.0330(6) Uani d ? . 1 . Cl
Cl5 0.0895(2) -0.11267(15) 0.6232(3) 0.0354(6) Uani d ? . 1 . Cl
Cl6 0.2874(2) 0.36338(16) 0.4862(3) 0.0389(7) Uani d ? . 1 . Cl
N1 0.4770(8) 0.0724(5) 0.2840(9) 0.039(3) Uani d ? . 1 . N
C2 0.3415(10) 0.0747(6) 0.3784(12) 0.042(3) Uani d ? . 1 . C
C3 0.2802(9) 0.1644(7) 0.4447(11) 0.036(3) Uani d ? . 1 . C
C4 0.3625(8) 0.2487(6) 0.4119(9) 0.025(2) Uani d ? . 1 . C
C5 0.5014(9) 0.2444(6) 0.3187(10) 0.031(3) Uani d ? . 1 . C
C6 0.5590(10) 0.1536(7) 0.2530(11) 0.041(3) Uani d ? . 1 . C
Cl7 -0.4724(2) -0.45326(18) 1.2083(3) 0.0378(7) Uani d ? . 1 . Cl
N21 -0.0582(6) -0.3942(6) 0.8109(8) 0.031(2) Uani d ? . 1 . N
C22 -0.1042(8) -0.4889(7) 0.8448(10) 0.033(3) Uani d ? . 1 . C
C23 -0.2321(8) -0.5115(6) 0.9670(10) 0.030(3) Uani d ? . 1 . C
C24 -0.3116(7) -0.4303(6) 1.0525(9) 0.026(2) Uani d ? . 1 . C
C25 -0.2618(8) -0.3331(6) 1.0169(10) 0.028(2) Uani d ? . 1 . C
C26 -0.1333(8) -0.3164(7) 0.8931(10) 0.032(3) Uani d ? . 1 . C
H1 0.517 0.010 0.237 0.07(2) Uiso calc N1 ? 1 . H
H2 0.288 0.015 0.399 0.04(2) Uiso calc C2 ? 1 . H
H3 0.184 0.168 0.511 0.06(2) Uiso calc C3 ? 1 . H
H5 0.557 0.303 0.300 0.04(2) Uiso calc C5 ? 1 . H
H6 0.655 0.149 0.187 0.10(2) Uiso calc C6 ? 1 . H
H21 0.031 -0.382 0.725 0.06(2) Uiso calc N21 ? 1 . H
H22 -0.047 -0.542 0.783 0.06(2) Uiso calc C22 ? 1 . H
H23 -0.265 -0.579 0.992 0.024(18) Uiso calc C23 ? 1 . H
H25 -0.316 -0.279 1.077 0.05(2) Uiso calc C25 ? 1 . H
H26 -0.097 -0.250 0.866 0.05(2) Uiso calc C26 ? 1 . H

loop_
_atom_site_aniso_label
_atom_site_aniso_U_11
_atom_site_aniso_U_22
_atom_site_aniso_U_33
_atom_site_aniso_U_12
_atom_site_aniso_U_13
_atom_site_aniso_U_23
_atom_site_aniso_type_symbol
Hg1 0.0243(2) 0.0378(3) 0.0390(2) -0.00639(2) -0.00424(2) -0.0071(2) Hg
Hg2 0.02805(2) 0.02555(2) 0.026930(10) -0.001940(10) -0.004310(10) -0.003740(10) Hg
Cl1 0.0208(9) 0.0337(11) 0.0465(11) -0.0025(8) -0.0028(8) -0.0160(9) Cl
Cl2 0.0611(14) 0.0276(11) 0.0506(12) -0.0019(10) -0.0393(11) -0.0024(9) Cl
Cl3 0.0254(9) 0.0247(9) 0.0375(9) -0.0013(8) 0.0000(7) -0.0019(8) Cl
Cl4 0.0300(10) 0.0238(9) 0.0366(9) 0.0038(8) 0.0039(8) 0.0022(8) Cl
Cl5 0.0394(11) 0.0316(11) 0.0291(9) -0.0038(9) 0.0057(8) -0.0123(8) Cl
Cl6 0.0526(13) 0.0301(11) 0.0356(10) 0.0060(10) -0.0128(9) -0.0110(8) Cl
N1 0.057(5) 0.026(4) 0.034(4) 0.009(4) -0.012(3) -0.005(3) N
C2 0.061(6) 0.022(4) 0.048(5) -0.010(4) -0.022(5) 0.001(4) C
C3 0.035(5) 0.031(5) 0.042(4) -0.004(4) -0.011(4) 0.000(4) C
C4 0.037(4) 0.021(4) 0.019(3) 0.002(3) -0.010(3) -0.001(3) C
C5 0.039(5) 0.025(4) 0.031(4) -0.005(4) -0.010(3) -0.001(3) C
C6 0.052(6) 0.042(5) 0.028(4) 0.006(5) -0.012(4) -0.002(4) C
Cl7 0.0257(10) 0.0492(13) 0.0342(10) -0.0084(9) 0.0023(8) -0.0062(9) Cl
N21 0.020(3) 0.044(4) 0.026(3) -0.002(3) -0.002(2) -0.001(3) N
C22 0.027(4) 0.037(5) 0.033(4) 0.004(4) -0.004(3) -0.008(4) C
C23 0.033(4) 0.029(4) 0.028(4) 0.000(4) -0.006(3) -0.005(3) C
C24 0.026(4) 0.034(4) 0.020(3) -0.006(3) -0.006(3) -0.004(3) C
C25 0.030(4) 0.026(4) 0.027(3) -0.001(3) -0.007(3) -0.006(3) C
C26 0.033(4) 0.037(5) 0.030(4) -0.003(4) -0.013(3) -0.002(3) C

loop_
_atom_type_symbol
_atom_type_description
_atom_type_scat_dispersion_real
_atom_type_scat_dispersion_imag
_atom_type_scat_source
C C 0.0033 0.0016
; International Tables for Crystallography (1992).
Vol.C, Tables 4.2.6.8 and 6.1.1.1
;
H H 0.0000 0.0000
; International Tables for Crystallography (1992).
Vol.C, Tables 4.2.6.8 and 6.1.1.1
;
Cl Cl 0.1484 0.1585
; International Tables for Crystallography (1992).
Vol.C, Tables 4.2.6.8 and 6.1.1.1
;
Hg Hg -2.3894 9.2266
; International Tables for Crystallography (1992).
Vol.C, Tables 4.2.6.8 and 6.1.1.1
;
N N 0.0061 0.0033
; International Tables for Crystallography (1992).
Vol.C, Tables 4.2.6.8 and 6.1.1.1
;

loop_
_geom_angle_atom_site_label_1
_geom_angle_atom_site_label_2
_geom_angle_atom_site_label_3
_geom_angle_site_symmetry_1
_geom_angle_site_symmetry_3
_geom_angle
_geom_angle_publ_flag
Cl1 Hg1 Cl1 . 2 180.0 no
Cl1 Hg1 Cl2 . . 88.07(7) no
Cl1 Hg1 Cl2 . 2 91.93(7) no
Cl1 Hg1 Cl5 . 1_554 87.71(6) no
Cl1 Hg1 Cl5 . 2_556 92.29(6) no
Cl2 Hg1 Cl2 . 2 180.0 no
Cl2 Hg1 Cl5 . 1_554 73.91(6) no
Cl2 Hg1 Cl5 . 2_556 106.09(6) no
Cl5 Hg1 Cl5 1_554 2_556 180.0 no
Cl2 Hg2 Cl3 . . 113.94(7) no
Cl2 Hg2 Cl4 . . 107.15(7) no
Cl2 Hg2 Cl5 . . 111.63(8) no
Cl3 Hg2 Cl4 . . 107.82(7) no
Cl3 Hg2 Cl5 . . 112.14(7) no
Cl4 Hg2 Cl5 . . 103.41(7) no
Hg1 Cl2 Hg2 . . 104.82(7) no
Hg1 Cl5 Hg2 2_556 . 164.11(9) no
C2 N1 C6 . . 123.1(8) no
N1 C2 C3 . . 119.5(8) no
C2 C3 C4 . . 118.1(8) no
Cl6 C4 C3 . . 119.1(6) no
Cl6 C4 C5 . . 119.2(6) no
C3 C4 C5 . . 121.6(7) no
C4 C5 C6 . . 118.8(8) no
N1 C6 C5 . . 118.9(8) no
C22 N21 C26 . . 122.2(7) no
N21 C22 C23 . . 121.3(7) no
C22 C23 C24 . . 116.8(7) no
Cl7 C24 C23 . . 119.3(6) no
Cl7 C24 C25 . . 119.7(6) no
C23 C24 C25 . . 121.1(7) no
C24 C25 C26 . . 118.8(7) no
N21 C26 C25 . . 119.8(8) no
C2 N1 H1 . . 118.4 no
C6 N1 H1 . . 118.4 no
N1 C2 H2 . . 120.2 no
C3 C2 H2 . . 120.2 no
C2 C3 H3 . . 121.0 no
C4 C3 H3 . . 121.0 no
C4 C5 H5 . . 120.6 no
C6 C5 H5 . . 120.6 no
N1 C6 H6 . . 120.6 no
C5 C6 H6 . . 120.6 no
C22 N21 H21 . . 118.9 no
C26 N21 H21 . . 118.9 no
N21 C22 H22 . . 119.3 no
C23 C22 H22 . . 119.3 no
C22 C23 H23 . . 121.6 no
C24 C23 H23 . . 121.6 no
C24 C25 H25 . . 120.6 no
C26 C25 H25 . . 120.6 no
N21 C26 H26 . . 120.1 no
C25 C26 H26 . . 120.1 no

loop_
_geom_bond_atom_site_label_1
_geom_bond_atom_site_label_2
_geom_bond_site_symmetry_2
_geom_bond_distance
_geom_bond_publ_flag
Hg1 Cl1 . 2.3032(19) no
Hg1 Cl2 . 3.247(2) no
Hg1 Cl5 1_554 3.1518(19) no
Hg2 Cl2 . 2.4598(18) no
Hg2 Cl3 . 2.4677(19) no
Hg2 Cl4 . 2.553(2) no
Hg2 Cl5 . 2.4869(19) no
Cl6 C4 . 1.729(7) no
N1 C2 . 1.339(12) no
N1 C6 . 1.343(11) no
C2 C3 . 1.378(12) no
C3 C4 . 1.376(10) no
C4 C5 . 1.367(10) no
C5 C6 . 1.379(11) no
Cl7 C24 . 1.717(7) no
N21 C22 . 1.330(10) no
N21 C26 . 1.337(10) no
C22 C23 . 1.371(10) no
C23 C24 . 1.398(10) no
C24 C25 . 1.375(10) no
C25 C26 . 1.367(10) no
N1 H1 . .95 no
C2 H2 . .95 no
C3 H3 . .95 no
C5 H5 . .95 no
C6 H6 . .95 no
N21 H21 . .95 no
C22 H22 . .95 no
C23 H23 . .95 no
C25 H25 . .95 no
C26 H26 . .95 no

loop_
_geom_hbond_atom_site_label_D
_geom_hbond_atom_site_label_H
_geom_hbond_atom_site_label_A
_geom_hbond_site_symmetry_A
_geom_hbond_distance_DH
_geom_hbond_distance_HA
_geom_hbond_distance_DA
_geom_hbond_angle_DHA
_geom_hbond_publ_flag
N1 H1 Cl3 . .95 2.38 3.175(7) 141 no
N1 H1 Cl1 1_655 .95 2.73 3.469(8) 135 no
N21 H21 Cl4 . .95 2.11 3.037(6) 166 no

loop_
_cod_changelog_entry_id
_cod_changelog_entry_author
_cod_changelog_entry_date
_cod_changelog_entry_text
1 'Vaitkus, Antanas' 2023-12-14T16:13:00+02:00
;
 Corrected the ATOM_TYPE loop by removing extra data values which were
 incorrectly copied from other data items, e.g.
 'TEXSAN PROCESS (Molecular Structure Corporation, 1989)'.
;
